data_9016037
loop_
_publ_author_name
'Lussier, A. J.'
'Abdu, Y.'
'Hawthorne, F. C.'
'Michaelis, V. K.'
'Aguiar, P. M.'
'Kroeker, S.'

_publ_section_title
;
 Oscillatory zoned liddicoatite from Anjanabonoina, central Madigascar.
 I. Crystal chemistry and structure by SREF and 11B and 27Al MAS NMR spectroscopy
 Sample: L23, ordered model
;
_journal_name_full 'The Canadian Mineralogist'
_journal_page_first 63
_journal_page_last 88
_journal_paper_doi 10.3749/canmin.49.1.63
_journal_volume 49
_journal_year 2011
_chemical_compound_source 'Anjanabonoina, central Madagascar'
_chemical_formula_sum
'Al7.317 B3 Ca0.695 F0.678 Fe0.057 H3.322 Li1.569 Mg0.021 Mn0.033 Na0.24 O30.322 Pb0.007 Si6 Ti0.003'
_chemical_name_mineral Fluor-liddicoatite
_space_group_IT_number 160
_symmetry_space_group_name_Hall 'R 3 -2"'
_symmetry_space_group_name_H-M 'R 3 m :H'
_cell_angle_alpha 90
_cell_angle_beta 90
_cell_angle_gamma 120
_cell_length_a 15.8299
_cell_length_b 15.8299
_cell_length_c 7.1009
_cell_formula_units_Z 3
_cell_volume 1540.992
_database_code_amcsd 0018440
_exptl_crystal_density_diffrn 3.075
_cod_original_sg_symbol_H-M 'R 3 m'
_cod_original_formula_sum 'Ca.695 Na.24 Pb.007 Ti.003 Al7.317 Fe.057 Mg.021 Mn.033 Li1.569 Si6 B3 F.678 O30.322 H3.322'
_cod_database_code 9016037

loop_
_space_group_symop_operation_xyz
x,y,z
2/3+x,1/3+y,1/3+z
1/3+x,2/3+y,2/3+z
x,x-y,z
2/3+x,1/3+x-y,1/3+z
1/3+x,2/3+x-y,2/3+z
-y,-x,z
2/3-y,1/3-x,1/3+z
1/3-y,2/3-x,2/3+z
-x+y,y,z
2/3-x+y,1/3+y,1/3+z
1/3-x+y,2/3+y,2/3+z
-y,x-y,z
2/3-y,1/3+x-y,1/3+z
1/3-y,2/3+x-y,2/3+z
-x+y,-x,z
2/3-x+y,1/3-x,1/3+z
1/3-x+y,2/3-x,2/3+z

loop_
_atom_site_label
_atom_site_fract_x
_atom_site_fract_y
_atom_site_fract_z
_atom_site_occupancy
_atom_site_U_iso_or_equiv
CaX 0.00000 0.00000 0.76143 0.69500 0.01410
NaX 0.00000 0.00000 0.76143 0.24000 0.01410
PbX 0.00000 0.00000 0.76143 0.00700 0.01410
TiY 0.06195 0.93805 0.36442 0.00100 0.01040
AlY 0.06195 0.93805 0.36442 0.43900 0.01040
FeY 0.06195 0.93805 0.36442 0.01900 0.01040
MgY 0.06195 0.93805 0.36442 0.00700 0.01040
MnY 0.06195 0.93805 0.36442 0.01100 0.01040
LiY 0.06195 0.93805 0.36442 0.52300 0.01040
AlZ 0.25958 0.29670 0.38819 1.00000 0.00602
SiT 0.19019 0.19212 0.00000 1.00000 0.00503
B 0.89117 0.10883 0.54470 1.00000 0.00680
F(1o) 0.00000 0.00000 0.21160 0.67800 0.05000
O-H(1o) 0.00000 0.00000 0.21160 0.32200 0.05000
O(2o) 0.94020 0.05980 0.51970 1.00000 0.01620
O(3) 0.13461 0.86539 0.48980 1.00000 0.01040
O(4) 0.90778 0.09222 0.92510 1.00000 0.00820
O(5) 0.09197 0.90803 0.90347 1.00000 0.00830
O(6) 0.18598 0.19565 0.22363 1.00000 0.00692
O(7) 0.28533 0.28597 0.91836 1.00000 0.00607
O(8) 0.26995 0.20957 0.55790 1.00000 0.00736
H(3) 0.13080 0.86920 0.62200 1.00000 0.01500

loop_
_cod_related_entry_id
_cod_related_entry_database
_cod_related_entry_code
1 AMCSD 0018440
